data_9014459
loop_
_publ_author_name
'Rowland, C. E.'
'Cahill, C. L.'
'Post, J. E.'

_publ_section_title
;
 The structure of braitschite, a calcium rare earth borate
;
_journal_name_full 'American Mineralogist'
_journal_page_first 197
_journal_page_last 201
_journal_paper_doi 10.2138/am.2011.3592
_journal_volume 96
_journal_year 2011
_chemical_compound_source 'Cane Creek mine near Moab, Utah, USA'
_chemical_formula_sum
'B24 Ca6.16 Ce1.11 Dy0.042 Er0.015 Eu0.057 Gd0.042 H14.6 Ho0.015 La0.663 Na0.84 Nd0.534 O53 Pr0.144 Sm0.144 Tb0.015 Y0.216'
_chemical_name_mineral Braitschite-(Ce)
_space_group_IT_number 175
_symmetry_space_group_name_Hall '-P 6'
_symmetry_space_group_name_H-M 'P 6/m'
_cell_angle_alpha 90
_cell_angle_beta 90
_cell_angle_gamma 120
_cell_formula_units_Z 1
_cell_length_a 12.1506
_cell_length_b 12.1506
_cell_length_c 7.3678
_cell_volume 942.028
_database_code_amcsd 0017877
_exptl_crystal_density_diffrn 3.179
_cod_original_formula_sum
'Ca6.16 Na.84 Ce1.11 Y.216 La.663 Pr.144 Nd.534 Sm.144 Eu.057 Gd.042 Tb.015 Dy.042 Ho.015 Er.015 B24 O53 H14.6'
_cod_database_code 9014459

loop_
_space_group_symop_operation_xyz
x,y,z
-x+y,-x,-z
x-y,x,z
y,-x+y,-z
-y,x-y,z
x,y,-z
-x,-y,z
x-y,x,-z
-x+y,-x,z
-y,x-y,-z
y,-x+y,z
-x,-y,-z

loop_
_atom_site_label
_atom_site_fract_x
_atom_site_fract_y
_atom_site_fract_z
_atom_site_occupancy
_atom_site_U_iso_or_equiv
_atom_site_type_symbol
_atom_site_attached_hydrogens
Ca1 0.31470 0.31240 0.00000 0.86000 0.01100 Ca 0
Na1 0.31470 0.31240 0.00000 0.14000 0.01100 Na 0
Ca2 0.00000 0.00000 0.50000 1.00000 0.05400 Ca 0
Ce 0.50000 0.50000 0.50000 0.37000 0.01300 Ce 0
Y 0.50000 0.50000 0.50000 0.07200 0.01300 Y 0
La 0.50000 0.50000 0.50000 0.22100 0.01300 La 0
Pr 0.50000 0.50000 0.50000 0.04800 0.01300 Pr 0
Nd 0.50000 0.50000 0.50000 0.17800 0.01300 Nd 0
Sm 0.50000 0.50000 0.50000 0.04800 0.01300 Sm 0
Eu 0.50000 0.50000 0.50000 0.01900 0.01300 Eu 0
Gd 0.50000 0.50000 0.50000 0.01400 0.01300 Gd 0
Tb 0.50000 0.50000 0.50000 0.00500 0.01300 Tb 0
Dy 0.50000 0.50000 0.50000 0.01400 0.01300 Dy 0
Ho 0.50000 0.50000 0.50000 0.00500 0.01300 Ho 0
Er 0.50000 0.50000 0.50000 0.00500 0.01300 Er 0
B1 0.18770 0.41150 0.32050 1.00000 0.01500 B 0
B2 0.38940 0.58080 0.17570 1.00000 0.01500 B 0
O1 0.32560 0.48180 0.31340 0.95000 0.01600 O 0
O-H1 0.32560 0.48180 0.31340 0.05000 0.01600 O 1
O2 0.36900 0.52150 0.00000 1.00000 0.01500 O 0
O3 0.33333 0.66667 0.18480 1.00000 0.01300 O 0
O4 0.52390 0.65390 0.21990 1.00000 0.01700 O 0
O5 0.13400 0.38310 0.50000 1.00000 0.02000 O 0
O-H6 0.14180 0.28770 0.21100 1.00000 0.02400 O 1
Wat 0.00000 0.00000 0.00000 1.00000 0.05700 O 2

loop_
_cod_changelog_entry_id
_cod_changelog_entry_author
_cod_changelog_entry_date
_cod_changelog_entry_text
1
;cod-tools version 3.8.0
Id: cif_guess_AMCSD_atom_types 9574 2023-05-10 09:00:05Z saulius
;
2023-05-10T18:55:10+03:00
;Derived atom types and hydrogen counts
from atom names that follow the AMCSD naming convention
(Wat == water, O-H == hydroxyl).
;

loop_
_cod_related_entry_id
_cod_related_entry_database
_cod_related_entry_code
1 AMCSD 0017877
